data_4316741
loop_
_publ_author_name
'Ling-Chen Kang'
'Xin Chen'
'Hui-Sheng Wang'
'Yi-Zhi Li'
'You Song'
'Jing-Lin Zuo'
'Xiao-Zeng You'

_publ_section_title
;
 Syntheses, Structures, and Magnetic Properties of Two Kinds of Unique
 Heterometallic Chains with Mixed-Bridging Ligands of Tricyanometalate and
 Alkoxide
;
_journal_name_full 'Inorganic Chemistry'
_journal_page_first 9275
_journal_page_last 9282
_journal_paper_doi 10.1021/ic100861n
_journal_volume 49
_journal_year 2010
_chemical_formula_moiety 'C33 H39 B2 Cu2 F3 Fe2 N20 O4, 2(C2 H3 N)'
_chemical_formula_sum 'C37 H45 B2 Cu2 F3 Fe2 N22 O4'
_chemical_formula_weight 1179.37
_chemical_name_systematic
; 
 ? 
;
_space_group_IT_number 14
_symmetry_cell_setting monoclinic
_symmetry_space_group_name_Hall '-P 2ybc'
_symmetry_space_group_name_H-M 'P 1 21/c 1'
_atom_sites_solution_hydrogens geom
_atom_sites_solution_primary direct
_atom_sites_solution_secondary difmap
_audit_creation_method SHELXL-97
_cell_angle_alpha 90.00
_cell_angle_beta 116.002(3)
_cell_angle_gamma 90.00
_cell_formula_units_Z 4
_cell_length_a 20.163(2)
_cell_length_b 10.1014(12)
_cell_length_c 27.227(2)
_cell_measurement_temperature 291(2)
_cell_volume 4984.1(9)
_computing_cell_refinement 'Bruker SMART'
_computing_data_collection 'Bruker SMART'
_computing_data_reduction 'Bruker SAINT'
_computing_molecular_graphics 'Bruker SHELXTL'
_computing_publication_material 'Bruker SHELXTL'
_computing_structure_refinement 'Bruker SHELXTL'
_computing_structure_solution 'Bruker SHELXTL'
_diffrn_ambient_temperature 291(2)
_diffrn_measured_fraction_theta_full 0.992
_diffrn_measured_fraction_theta_max 0.992
_diffrn_measurement_device_type 'CCD area detector'
_diffrn_measurement_method 'phi and omega scans'
_diffrn_radiation_monochromator graphite
_diffrn_radiation_source 'fine-focus sealed tube'
_diffrn_radiation_type MoK\a
_diffrn_radiation_wavelength 0.71073
_diffrn_reflns_av_R_equivalents 0.0351
_diffrn_reflns_av_sigmaI/netI 0.0419
_diffrn_reflns_limit_h_max 22
_diffrn_reflns_limit_h_min -24
_diffrn_reflns_limit_k_max 12
_diffrn_reflns_limit_k_min -12
_diffrn_reflns_limit_l_max 33
_diffrn_reflns_limit_l_min -24
_diffrn_reflns_number 26142
_diffrn_reflns_theta_full 26.00
_diffrn_reflns_theta_max 26.00
_diffrn_reflns_theta_min 1.66
_exptl_absorpt_coefficient_mu 1.487
_exptl_absorpt_correction_T_max 0.7553
_exptl_absorpt_correction_T_min 0.6985
_exptl_absorpt_correction_type multi-scan
_exptl_absorpt_process_details SADABS,2000;bruker
_exptl_crystal_colour black
_exptl_crystal_density_diffrn 1.572
_exptl_crystal_density_method 'not measured'
_exptl_crystal_description block
_exptl_crystal_F_000 2400
_exptl_crystal_size_max 0.26
_exptl_crystal_size_mid 0.22
_exptl_crystal_size_min 0.20
_refine_diff_density_max 1.041
_refine_diff_density_min -0.912
_refine_diff_density_rms 0.077
_refine_ls_extinction_method none
_refine_ls_goodness_of_fit_ref 1.136
_refine_ls_hydrogen_treatment constr
_refine_ls_matrix_type full
_refine_ls_number_parameters 655
_refine_ls_number_reflns 9734
_refine_ls_number_restraints 0
_refine_ls_restrained_S_all 1.136
_refine_ls_R_factor_all 0.0716
_refine_ls_R_factor_gt 0.0538
_refine_ls_shift/su_max 0.000
_refine_ls_shift/su_mean 0.000
_refine_ls_structure_factor_coef Fsqd
_refine_ls_weighting_details 'calc w=1/[\s^2^(Fo^2^)+(0.0255P)^2^+10.1458P] where P=(Fo^2^+2Fc^2^)/3'
_refine_ls_weighting_scheme calc
_refine_ls_wR_factor_gt 0.0941
_refine_ls_wR_factor_ref 0.0982
_reflns_number_gt 8025
_reflns_number_total 9734
_reflns_threshold_expression >2sigma(I)
_cod_data_source_file ic100861n_si_002_3.cif
_cod_data_source_block 3
_cod_depositor_comments
;
The following automatic conversions were performed:

'_symmetry_cell_setting' value 'Monoclinic' changed to 'monoclinic'
according to the built-in table from CIF Core dictionary named
'cif_core.dic' version 2.4.1 from 2010-06-29.

Automatic conversion script
Id: cif_fix_values 1646 2011-03-28 12:23:43Z adriana 
;
_cod_original_cell_volume 4984.2(9)
_cod_original_sg_symbol_H-M 'P 21/c'
_cod_database_code 4316741

loop_
_symmetry_equiv_pos_as_xyz
'x, y, z'
'-x, y+1/2, -z+1/2'
'-x, -y, -z'
'x, -y-1/2, z-1/2'

loop_
_atom_site_label
_atom_site_type_symbol
_atom_site_fract_x
_atom_site_fract_y
_atom_site_fract_z
_atom_site_U_iso_or_equiv
_atom_site_adp_type
_atom_site_occupancy
_atom_site_symmetry_multiplicity
_atom_site_calc_flag
_atom_site_refinement_flags
_atom_site_disorder_assembly
_atom_site_disorder_group
Fe1 Fe 0.01587(3) 0.90877(5) 0.64404(2) 0.02194(12) Uani 1 1 d . . .
Fe2 Fe 0.53093(3) 0.29193(5) 0.626786(19) 0.01842(11) Uani 1 1 d . . .
Cu2 Cu 0.38255(2) 0.44758(5) 0.721317(19) 0.02504(11) Uani 1 1 d . . .
Cu1 Cu 0.20628(2) 0.55358(5) 0.701585(19) 0.02677(11) Uani 1 1 d . . .
B1 B -0.1366(2) 0.9287(5) 0.5433(2) 0.0349(11) Uani 1 1 d . . .
H1 H -0.1849 0.9354 0.5115 0.042 Uiso 1 1 d R . .
B2 B 0.6570(3) 0.3999(5) 0.6049(2) 0.0364(11) Uani 1 1 d . . .
H2 H 0.6971 0.4353 0.5976 0.044 Uiso 1 1 d R . .
C1 C 0.0838(2) 0.7652(4) 0.66651(16) 0.0246(8) Uani 1 1 d . . .
C2 C 0.0400(2) 0.9291(5) 0.71983(17) 0.0392(10) Uani 1 1 d . . .
C3 C 0.0943(2) 1.0269(4) 0.65407(17) 0.0314(9) Uani 1 1 d . . .
C4 C 0.48141(19) 0.3699(3) 0.66527(15) 0.0203(7) Uani 1 1 d . . .
C5 C 0.4621(2) 0.6393(4) 0.82763(17) 0.0314(9) Uani 1 1 d . . .
C6 C 0.4367(2) 0.2392(4) 0.57142(16) 0.0334(9) Uani 1 1 d . . .
C7 C -0.0491(2) 1.1777(4) 0.64505(19) 0.0404(10) Uani 1 1 d . . .
H7 H -0.0115 1.2054 0.6781 0.048 Uiso 1 1 calc R . .
C8 C -0.1110(3) 1.2527(5) 0.6121(2) 0.0528(13) Uani 1 1 d . . .
H8 H -0.1225 1.3382 0.6185 0.063 Uiso 1 1 calc R . .
C9 C -0.1496(2) 1.1759(5) 0.5701(2) 0.0438(11) Uani 1 1 d . . .
H9 H -0.1941 1.1977 0.5407 0.053 Uiso 1 1 calc R . .
C10 C 0.0357(2) 0.8392(4) 0.54234(17) 0.0335(9) Uani 1 1 d . . .
H10 H 0.0862 0.8237 0.5602 0.040 Uiso 1 1 calc R . .
C11 C -0.0083(3) 0.8263(4) 0.48635(18) 0.0433(11) Uani 1 1 d . . .
H11 H 0.0066 0.7978 0.4603 0.052 Uiso 1 1 calc R . .
C12 C -0.0758(3) 0.8631(5) 0.47764(17) 0.0436(12) Uani 1 1 d . . .
H12 H -0.1166 0.8675 0.4437 0.052 Uiso 1 1 calc R . .
C13 C -0.0865(2) 0.7040(5) 0.65642(18) 0.0396(10) Uani 1 1 d . . .
H13 H -0.0527 0.6702 0.6898 0.048 Uiso 1 1 calc R . .
C14 C -0.1581(3) 0.6608(5) 0.6277(2) 0.0499(13) Uani 1 1 d . . .
H14 H -0.1813 0.5916 0.6366 0.060 Uiso 1 1 calc R . .
C15 C -0.1877(3) 0.7435(5) 0.58270(19) 0.0466(12) Uani 1 1 d . . .
H15 H -0.2361 0.7404 0.5558 0.056 Uiso 1 1 calc R . .
C16 C 0.5720(2) 0.0873(4) 0.56246(17) 0.0362(10) Uani 1 1 d . . .
H16 H 0.5375 0.0239 0.5606 0.043 Uiso 1 1 calc R . .
C17 C 0.6197(3) 0.0728(5) 0.54065(19) 0.0476(12) Uani 1 1 d . . .
H17 H 0.6260 -0.0011 0.5228 0.057 Uiso 1 1 calc R . .
C18 C 0.6565(3) 0.1888(5) 0.55025(19) 0.0457(12) Uani 1 1 d . . .
H18 H 0.6910 0.2116 0.5377 0.055 Uiso 1 1 calc R . .
C19 C 0.4790(2) 0.5559(4) 0.56752(17) 0.0377(10) Uani 1 1 d . . .
H19 H 0.4325 0.5562 0.5668 0.045 Uiso 1 1 calc R . .
C20 C 0.5057(3) 0.6543(5) 0.54804(19) 0.0479(12) Uani 1 1 d . . .
H20 H 0.4822 0.7334 0.5326 0.058 Uiso 1 1 calc R . .
C21 C 0.5733(3) 0.6151(5) 0.55549(19) 0.0505(13) Uani 1 1 d . . .
H21 H 0.6045 0.6613 0.5445 0.061 Uiso 1 1 calc R . .
C22 C 0.6602(2) 0.3431(4) 0.73505(17) 0.0347(10) Uani 1 1 d . . .
H22 H 0.6367 0.3146 0.7559 0.042 Uiso 1 1 calc R . .
C23 C 0.7320(2) 0.3893(5) 0.75597(19) 0.0426(11) Uani 1 1 d . . .
H23 H 0.7662 0.3971 0.7924 0.051 Uiso 1 1 calc R . .
C24 C 0.7405(2) 0.4201(4) 0.71110(18) 0.0352(10) Uani 1 1 d . . .
H24 H 0.7832 0.4560 0.7115 0.042 Uiso 1 1 calc R . .
C25 C 0.1214(3) 0.4296(6) 0.7524(2) 0.0592(16) Uani 1 1 d . . .
H25A H 0.1099 0.3611 0.7255 0.089 Uiso 1 1 calc R . .
H25B H 0.0851 0.4987 0.7384 0.089 Uiso 1 1 calc R . .
H25C H 0.1211 0.3934 0.7849 0.089 Uiso 1 1 calc R . .
C26 C 0.2070(3) 0.5866(6) 0.81075(19) 0.0573(14) Uani 1 1 d . . .
H26A H 0.1966 0.6736 0.7950 0.086 Uiso 1 1 calc R . .
H26B H 0.2577 0.5820 0.8374 0.086 Uiso 1 1 calc R . .
H26C H 0.1755 0.5681 0.8280 0.086 Uiso 1 1 calc R . .
C27 C 0.2459(3) 0.3822(5) 0.7845(2) 0.0559(14) Uani 1 1 d . . .
H27A H 0.2239 0.3093 0.7954 0.067 Uiso 1 1 calc R . .
H27B H 0.2863 0.4151 0.8176 0.067 Uiso 1 1 calc R . .
C28 C 0.2786(3) 0.3258(5) 0.7501(2) 0.0506(13) Uani 1 1 d . . .
H28 H 0.2465 0.2656 0.7212 0.061 Uiso 1 1 calc R . .
C29 C 0.3565(3) 0.2677(6) 0.7899(2) 0.0559(14) Uani 1 1 d . . .
H29A H 0.3808 0.3233 0.8219 0.067 Uiso 1 1 calc R . .
H29B H 0.3520 0.1787 0.8014 0.067 Uiso 1 1 calc R . .
C30 C 0.3768(3) 0.1593(5) 0.7157(2) 0.0549(14) Uani 1 1 d . . .
H30A H 0.3804 0.0763 0.7339 0.082 Uiso 1 1 calc R . .
H30B H 0.4095 0.1589 0.6986 0.082 Uiso 1 1 calc R . .
H30C H 0.3270 0.1721 0.6884 0.082 Uiso 1 1 calc R . .
C31 C 0.4737(2) 0.2395(5) 0.7976(2) 0.0507(13) Uani 1 1 d . . .
H31A H 0.5079 0.2582 0.7827 0.076 Uiso 1 1 calc R . .
H31B H 0.4776 0.1479 0.8079 0.076 Uiso 1 1 calc R . .
H31C H 0.4850 0.2939 0.8291 0.076 Uiso 1 1 calc R . .
C32 C 0.2935(2) 0.6645(4) 0.64807(16) 0.0326(9) Uani 1 1 d . . .
C33 C 0.2983(3) 0.7783(5) 0.6124(2) 0.0461(12) Uani 1 1 d . . .
C34 C 0.0146(3) 0.5041(5) 0.4215(2) 0.0610(15) Uani 1 1 d . . .
H34B H -0.0225 0.4364 0.4087 0.092 Uiso 1 1 calc R . .
H34C H 0.0449 0.4974 0.4025 0.092 Uiso 1 1 calc R . .
H34A H -0.0086 0.5895 0.4148 0.092 Uiso 1 1 calc R . .
C35 C 0.0605(3) 0.4874(5) 0.4802(2) 0.0544(13) Uani 1 1 d . . .
C36 C 0.2677(3) 0.3490(5) 0.5801(2) 0.0529(13) Uani 1 1 d . . .
H36A H 0.3003 0.2811 0.5789 0.079 Uiso 1 1 calc R . .
H36B H 0.2208 0.3107 0.5730 0.079 Uiso 1 1 calc R . .
H36C H 0.2886 0.3896 0.6156 0.079 Uiso 1 1 calc R . .
C37 C 0.2576(3) 0.4490(6) 0.5386(2) 0.0576(14) Uani 1 1 d . . .
F1 F 0.23361(15) 0.8124(3) 0.57341(12) 0.0551(8) Uani 1 1 d . . .
F2 F 0.33686(15) 0.7586(3) 0.58633(11) 0.0562(8) Uani 1 1 d . . .
F3 F 0.32501(17) 0.8844(3) 0.63949(13) 0.0623(8) Uani 1 1 d . . .
N1 N 0.12401(17) 0.6749(3) 0.67968(13) 0.0300(7) Uani 1 1 d . . .
N2 N 0.0556(2) 0.9388(4) 0.76537(14) 0.0374(8) Uani 1 1 d . . .
N3 N 0.13904(17) 1.1085(4) 0.65940(15) 0.0370(9) Uani 1 1 d . . .
N4 N 0.44949(17) 0.4073(3) 0.68933(13) 0.0263(7) Uani 1 1 d . . .
N5 N 0.4506(2) 0.5575(4) 0.79750(14) 0.0372(8) Uani 1 1 d . . .
N6 N 0.38053(18) 0.2093(3) 0.53813(14) 0.0318(8) Uani 1 1 d . . .
N7 N -0.05240(17) 1.0651(3) 0.62267(14) 0.0309(7) Uani 1 1 d . . .
N8 N -0.11439(19) 1.0635(4) 0.57694(15) 0.0381(8) Uani 1 1 d . . .
N9 N -0.00660(16) 0.8774(3) 0.56587(13) 0.0290(7) Uani 1 1 d . . .
N10 N -0.07566(18) 0.8936(4) 0.52703(14) 0.0368(8) Uani 1 1 d . . .
N11 N -0.07329(17) 0.7990(3) 0.62970(13) 0.0295(7) Uani 1 1 d . . .
N12 N -0.13673(18) 0.8278(3) 0.58361(14) 0.0329(8) Uani 1 1 d . . .
N13 N 0.58030(17) 0.2030(3) 0.58692(13) 0.0301(7) Uani 1 1 d . . .
N14 N 0.63504(17) 0.2658(4) 0.58089(14) 0.0342(8) Uani 1 1 d . . .
N15 N 0.52889(18) 0.4558(3) 0.58852(14) 0.0334(8) Uani 1 1 d . . .
N16 N 0.58866(19) 0.4944(3) 0.58218(14) 0.0351(8) Uani 1 1 d . . .
N17 N 0.63045(17) 0.3453(3) 0.68242(13) 0.0286(7) Uani 1 1 d . . .
N18 N 0.67984(16) 0.3926(3) 0.66599(13) 0.0255(7) Uani 1 1 d . . .
N19 N 0.19303(19) 0.4829(3) 0.76506(14) 0.0365(8) Uani 1 1 d . . .
N20 N 0.39742(18) 0.2678(3) 0.75587(14) 0.0334(8) Uani 1 1 d . . .
N21 N 0.0943(2) 0.4778(4) 0.52753(17) 0.0428(9) Uani 1 1 d . . .
N22 N 0.25035(19) 0.5286(4) 0.50438(16) 0.0392(9) Uani 1 1 d . . .
O1 O 0.29385(15) 0.4531(3) 0.73116(12) 0.0413(7) Uani 1 1 d . . .
O3 O 0.35459(16) 0.6099(3) 0.67449(12) 0.0405(7) Uani 1 1 d . . .
O2 O 0.23277(15) 0.6464(3) 0.64771(11) 0.0369(7) Uani 1 1 d . . .
O4 O 0.14307(17) 0.3915(3) 0.64036(13) 0.0442(8) Uani 1 1 d . . .
H4A H 0.1708 0.3242 0.6459 0.053 Uiso 1 1 d R . .
H4B H 0.1314 0.4195 0.6082 0.053 Uiso 1 1 d R . .

loop_
_atom_site_aniso_label
_atom_site_aniso_U_11
_atom_site_aniso_U_22
_atom_site_aniso_U_33
_atom_site_aniso_U_23
_atom_site_aniso_U_13
_atom_site_aniso_U_12
Fe1 0.0199(2) 0.0200(3) 0.0265(3) -0.0011(2) 0.0107(2) -0.0005(2)
Fe2 0.0190(2) 0.0215(3) 0.0179(2) -0.0007(2) 0.0110(2) 0.0001(2)
Cu2 0.0228(2) 0.0215(2) 0.0293(2) 0.00107(19) 0.01006(19) 0.00172(18)
Cu1 0.0218(2) 0.0287(3) 0.0331(3) 0.0057(2) 0.01501(19) 0.00296(19)
B1 0.021(2) 0.025(2) 0.046(3) 0.010(2) 0.003(2) 0.0029(18)
B2 0.039(3) 0.035(3) 0.038(3) 0.002(2) 0.019(2) 0.000(2)
C1 0.0220(18) 0.0186(19) 0.039(2) 0.0031(16) 0.0184(16) -0.0047(15)
C2 0.029(2) 0.047(3) 0.030(2) -0.001(2) 0.0016(17) 0.0109(19)
C3 0.0204(18) 0.020(2) 0.041(2) -0.0022(17) 0.0012(17) -0.0059(15)
C4 0.0208(17) 0.0121(16) 0.0284(19) -0.0054(14) 0.0112(16) -0.0043(13)
C5 0.0228(19) 0.033(2) 0.043(2) -0.010(2) 0.0188(18) -0.0015(17)
C6 0.027(2) 0.045(3) 0.024(2) -0.0024(18) 0.0075(17) -0.0077(18)
C7 0.043(3) 0.030(2) 0.044(3) 0.002(2) 0.016(2) -0.0006(19)
C8 0.052(3) 0.039(3) 0.058(3) 0.001(2) 0.016(3) 0.012(2)
C9 0.033(2) 0.040(3) 0.050(3) 0.005(2) 0.011(2) 0.010(2)
C10 0.035(2) 0.032(2) 0.035(2) 0.0063(18) 0.0167(19) 0.0097(18)
C11 0.056(3) 0.032(2) 0.035(2) -0.0152(19) 0.014(2) -0.006(2)
C12 0.043(3) 0.049(3) 0.024(2) 0.0002(19) 0.0006(19) -0.017(2)
C13 0.039(2) 0.039(3) 0.038(2) -0.001(2) 0.013(2) -0.011(2)
C14 0.052(3) 0.050(3) 0.048(3) -0.002(2) 0.022(2) -0.024(2)
C15 0.039(2) 0.051(3) 0.036(2) -0.009(2) 0.004(2) -0.022(2)
C16 0.037(2) 0.036(2) 0.033(2) -0.0174(19) 0.0128(18) 0.0018(18)
C17 0.053(3) 0.049(3) 0.043(3) -0.017(2) 0.023(2) 0.010(2)
C18 0.039(2) 0.053(3) 0.046(3) -0.011(2) 0.020(2) 0.015(2)
C19 0.034(2) 0.025(2) 0.036(2) 0.0033(18) -0.0009(18) -0.0050(18)
C20 0.063(3) 0.024(2) 0.046(3) 0.002(2) 0.014(2) -0.001(2)
C21 0.047(3) 0.046(3) 0.044(3) 0.019(2) 0.006(2) -0.013(2)
C22 0.031(2) 0.028(2) 0.038(2) 0.0092(18) 0.0086(18) 0.0056(17)
C23 0.036(2) 0.046(3) 0.038(2) -0.015(2) 0.009(2) 0.006(2)
C24 0.025(2) 0.027(2) 0.045(3) -0.0010(18) 0.0072(18) 0.0044(16)
C25 0.044(3) 0.077(4) 0.053(3) 0.029(3) 0.017(2) -0.019(3)
C26 0.068(3) 0.064(4) 0.036(3) 0.005(2) 0.020(2) 0.026(3)
C27 0.067(3) 0.057(3) 0.048(3) 0.029(3) 0.029(3) 0.026(3)
C28 0.043(3) 0.051(3) 0.070(3) 0.025(3) 0.036(3) 0.014(2)
C29 0.052(3) 0.054(3) 0.069(4) 0.028(3) 0.033(3) 0.016(2)
C30 0.058(3) 0.026(2) 0.068(4) -0.001(2) 0.016(3) 0.004(2)
C31 0.037(3) 0.054(3) 0.051(3) 0.018(2) 0.010(2) 0.017(2)
C32 0.038(2) 0.027(2) 0.029(2) 0.0008(17) 0.0113(18) 0.0067(18)
C33 0.038(3) 0.044(3) 0.050(3) 0.017(2) 0.014(2) 0.002(2)
C34 0.071(4) 0.041(3) 0.056(3) -0.011(2) 0.014(3) -0.021(3)
C35 0.055(3) 0.051(3) 0.052(3) 0.003(3) 0.018(3) -0.009(2)
C36 0.048(3) 0.057(3) 0.049(3) -0.008(3) 0.017(2) 0.003(2)
C37 0.058(3) 0.067(4) 0.047(3) -0.012(3) 0.022(3) -0.009(3)
F1 0.0474(16) 0.0462(17) 0.0584(18) 0.0251(14) 0.0109(14) 0.0105(13)
F2 0.0514(16) 0.0619(19) 0.0529(17) 0.0330(15) 0.0207(14) 0.0172(14)
F3 0.0632(19) 0.0552(19) 0.0623(19) 0.0179(16) 0.0218(15) -0.0127(16)
N1 0.0239(16) 0.0300(19) 0.0338(18) 0.0017(15) 0.0105(14) 0.0078(14)
N2 0.046(2) 0.0285(19) 0.034(2) -0.0046(16) 0.0147(17) -0.0044(16)
N3 0.0176(16) 0.033(2) 0.045(2) 0.0111(16) 0.0001(15) -0.0028(14)
N4 0.0307(17) 0.0163(15) 0.0318(17) -0.0124(13) 0.0137(14) -0.0108(13)
N5 0.047(2) 0.031(2) 0.0304(18) -0.0014(16) 0.0139(16) 0.0073(17)
N6 0.0310(18) 0.0237(17) 0.042(2) -0.0131(15) 0.0170(16) -0.0153(14)
N7 0.0256(16) 0.0283(18) 0.0349(18) 0.0068(15) 0.0096(14) 0.0073(14)
N8 0.0350(19) 0.0291(19) 0.040(2) 0.0026(16) 0.0070(16) 0.0039(15)
N9 0.0215(16) 0.0340(19) 0.0269(17) -0.0062(14) 0.0062(14) -0.0090(14)
N10 0.0305(18) 0.038(2) 0.0323(19) 0.0010(16) 0.0053(15) 0.0048(16)
N11 0.0272(17) 0.0255(17) 0.0351(18) 0.0010(15) 0.0130(14) -0.0042(14)
N12 0.0264(17) 0.0285(19) 0.042(2) 0.0025(15) 0.0128(15) 0.0039(14)
N13 0.0283(17) 0.0315(18) 0.0318(18) -0.0086(15) 0.0144(14) 0.0026(14)
N14 0.0195(16) 0.044(2) 0.041(2) -0.0174(17) 0.0146(15) -0.0061(15)
N15 0.0349(18) 0.0294(18) 0.0350(19) 0.0058(15) 0.0145(15) 0.0025(15)
N16 0.0338(18) 0.0309(19) 0.036(2) 0.0032(15) 0.0116(15) -0.0128(15)
N17 0.0226(16) 0.0287(18) 0.0281(18) -0.0006(14) 0.0051(14) -0.0046(13)
N18 0.0208(15) 0.0251(17) 0.0324(17) -0.0092(14) 0.0134(14) -0.0067(13)
N19 0.040(2) 0.032(2) 0.0361(19) 0.0134(16) 0.0158(16) 0.0071(16)
N20 0.0270(17) 0.0275(18) 0.042(2) 0.0127(15) 0.0120(15) 0.0079(14)
N21 0.035(2) 0.037(2) 0.052(2) 0.0122(18) 0.0153(18) -0.0094(16)
N22 0.0288(18) 0.039(2) 0.051(2) -0.0130(19) 0.0192(17) -0.0084(16)
O1 0.0297(15) 0.0497(19) 0.0470(18) 0.0193(15) 0.0189(13) 0.0150(14)
O3 0.0411(17) 0.0355(17) 0.0426(17) 0.0171(14) 0.0162(14) 0.0163(14)
O2 0.0329(16) 0.0403(17) 0.0351(16) 0.0145(13) 0.0126(13) 0.0003(13)
O4 0.0521(19) 0.0322(17) 0.0471(19) -0.0009(14) 0.0207(16) -0.0100(14)

loop_
_atom_type_symbol
_atom_type_description
_atom_type_scat_dispersion_real
_atom_type_scat_dispersion_imag
_atom_type_scat_source
C C 0.0033 0.0016 'International Tables Vol C Tables 4.2.6.8 and 6.1.1.4'
H H 0.0000 0.0000 'International Tables Vol C Tables 4.2.6.8 and 6.1.1.4'
B B 0.0013 0.0007 'International Tables Vol C Tables 4.2.6.8 and 6.1.1.4'
Cu Cu 0.3201 1.2651 'International Tables Vol C Tables 4.2.6.8 and 6.1.1.4'
F F 0.0171 0.0103 'International Tables Vol C Tables 4.2.6.8 and 6.1.1.4'
Fe Fe 0.3463 0.8444 'International Tables Vol C Tables 4.2.6.8 and 6.1.1.4'
N N 0.0061 0.0033 'International Tables Vol C Tables 4.2.6.8 and 6.1.1.4'
O O 0.0106 0.0060 'International Tables Vol C Tables 4.2.6.8 and 6.1.1.4'

loop_
_geom_angle_atom_site_label_1
_geom_angle_atom_site_label_2
_geom_angle_atom_site_label_3
_geom_angle
_geom_angle_site_symmetry_1
_geom_angle_site_symmetry_3
_geom_angle_publ_flag
C1 Fe1 C3 89.77(16) . . ?
C1 Fe1 C2 85.87(17) . . ?
C3 Fe1 C2 88.61(19) . . ?
C1 Fe1 N9 90.95(15) . . ?
C3 Fe1 N9 92.20(16) . . ?
C2 Fe1 N9 176.72(17) . . ?
C1 Fe1 N11 95.69(14) . . ?
C3 Fe1 N11 174.41(15) . . ?
C2 Fe1 N11 92.97(17) . . ?
N9 Fe1 N11 86.53(13) . . ?
C1 Fe1 N7 177.56(16) . . ?
C3 Fe1 N7 88.25(15) . . ?
C2 Fe1 N7 92.65(16) . . ?
N9 Fe1 N7 90.56(14) . . ?
N11 Fe1 N7 86.32(14) . . ?
C4 Fe2 C6 88.26(16) . . ?
C4 Fe2 C5 83.44(16) . 2_646 ?
C6 Fe2 C5 92.95(18) . 2_646 ?
C4 Fe2 N15 92.85(15) . . ?
C6 Fe2 N15 91.96(17) . . ?
C5 Fe2 N15 173.75(17) 2_646 . ?
C4 Fe2 N13 177.35(15) . . ?
C6 Fe2 N13 90.34(16) . . ?
C5 Fe2 N13 94.39(16) 2_646 . ?
N15 Fe2 N13 89.44(15) . . ?
C4 Fe2 N17 93.79(14) . . ?
C6 Fe2 N17 177.88(16) . . ?
C5 Fe2 N17 87.83(15) 2_646 . ?
N15 Fe2 N17 87.39(14) . . ?
N13 Fe2 N17 87.64(14) . . ?
O1 Cu2 N4 160.07(13) . . ?
O1 Cu2 O3 92.61(12) . . ?
N4 Cu2 O3 86.74(13) . . ?
O1 Cu2 N20 85.29(13) . . ?
N4 Cu2 N20 91.72(14) . . ?
O3 Cu2 N20 169.47(14) . . ?
O1 Cu2 N5 95.02(14) . . ?
N4 Cu2 N5 104.90(13) . . ?
O3 Cu2 N5 94.11(13) . . ?
N20 Cu2 N5 96.35(14) . . ?
O1 Cu1 N1 171.65(15) . . ?
O1 Cu1 N19 83.87(13) . . ?
N1 Cu1 N19 94.11(14) . . ?
O1 Cu1 O2 93.69(12) . . ?
N1 Cu1 O2 86.87(13) . . ?
N19 Cu1 O2 169.71(14) . . ?
O1 Cu1 O4 92.54(13) . . ?
N1 Cu1 O4 95.76(13) . . ?
N19 Cu1 O4 97.58(14) . . ?
O2 Cu1 O4 92.51(12) . . ?
N12 B1 N10 108.4(3) . . ?
N12 B1 N8 104.5(4) . . ?
N10 B1 N8 107.9(3) . . ?
N12 B1 H1 111.9 . . ?
N10 B1 H1 112.1 . . ?
N8 B1 H1 111.6 . . ?
N14 B2 N18 109.0(4) . . ?
N14 B2 N16 110.0(4) . . ?
N18 B2 N16 104.7(3) . . ?
N14 B2 H2 110.9 . . ?
N18 B2 H2 110.9 . . ?
N16 B2 H2 111.1 . . ?
N1 C1 Fe1 178.3(4) . . ?
N2 C2 Fe1 178.3(4) . . ?
N3 C3 Fe1 174.7(3) . . ?
N4 C4 Fe2 174.5(3) . . ?
N5 C5 Fe2 172.2(4) . 2_656 ?
N6 C6 Fe2 179.2(4) . . ?
N7 C7 C8 109.4(4) . . ?
N7 C7 H7 125.3 . . ?
C8 C7 H7 125.3 . . ?
C9 C8 C7 105.0(4) . . ?
C9 C8 H8 127.5 . . ?
C7 C8 H8 127.5 . . ?
N8 C9 C8 108.1(4) . . ?
N8 C9 H9 126.0 . . ?
C8 C9 H9 126.0 . . ?
N9 C10 C11 108.6(4) . . ?
N9 C10 H10 125.7 . . ?
C11 C10 H10 125.7 . . ?
C12 C11 C10 106.3(4) . . ?
C12 C11 H11 126.9 . . ?
C10 C11 H11 126.9 . . ?
C11 C12 N10 108.9(4) . . ?
C11 C12 H12 125.5 . . ?
N10 C12 H12 125.5 . . ?
N11 C13 C14 109.7(4) . . ?
N11 C13 H13 125.2 . . ?
C14 C13 H13 125.2 . . ?
C13 C14 C15 104.4(4) . . ?
C13 C14 H14 127.8 . . ?
C15 C14 H14 127.8 . . ?
N12 C15 C14 110.0(4) . . ?
N12 C15 H15 125.0 . . ?
C14 C15 H15 125.0 . . ?
N13 C16 C17 111.3(4) . . ?
N13 C16 H16 124.3 . . ?
C17 C16 H16 124.3 . . ?
C16 C17 C18 105.0(4) . . ?
C16 C17 H17 127.5 . . ?
C18 C17 H17 127.5 . . ?
N14 C18 C17 108.9(4) . . ?
N14 C18 H18 125.5 . . ?
C17 C18 H18 125.5 . . ?
C20 C19 N15 111.4(4) . . ?
C20 C19 H19 124.3 . . ?
N15 C19 H19 124.3 . . ?
C19 C20 C21 106.0(4) . . ?
C19 C20 H20 127.0 . . ?
C21 C20 H20 127.0 . . ?
C20 C21 N16 108.5(4) . . ?
C20 C21 H21 125.8 . . ?
N16 C21 H21 125.8 . . ?
N17 C22 C23 110.1(4) . . ?
N17 C22 H22 124.9 . . ?
C23 C22 H22 124.9 . . ?
C24 C23 C22 103.4(4) . . ?
C24 C23 H23 128.3 . . ?
C22 C23 H23 128.3 . . ?
N18 C24 C23 111.1(4) . . ?
N18 C24 H24 124.4 . . ?
C23 C24 H24 124.4 . . ?
N19 C25 H25A 109.5 . . ?
N19 C25 H25B 109.5 . . ?
H25A C25 H25B 109.5 . . ?
N19 C25 H25C 109.5 . . ?
H25A C25 H25C 109.5 . . ?
H25B C25 H25C 109.5 . . ?
N19 C26 H26A 109.5 . . ?
N19 C26 H26B 109.5 . . ?
H26A C26 H26B 109.5 . . ?
N19 C26 H26C 109.5 . . ?
H26A C26 H26C 109.5 . . ?
H26B C26 H26C 109.5 . . ?
N19 C27 C28 121.2(4) . . ?
N19 C27 H27A 107.0 . . ?
C28 C27 H27A 107.0 . . ?
N19 C27 H27B 107.0 . . ?
C28 C27 H27B 107.0 . . ?
H27A C27 H27B 106.8 . . ?
O1 C28 C27 96.1(4) . . ?
O1 C28 C29 105.5(4) . . ?
C27 C28 C29 107.1(4) . . ?
O1 C28 H28 115.3 . . ?
C27 C28 H28 115.3 . . ?
C29 C28 H28 115.3 . . ?
N20 C29 C28 103.3(4) . . ?
N20 C29 H29A 111.1 . . ?
C28 C29 H29A 111.1 . . ?
N20 C29 H29B 111.1 . . ?
C28 C29 H29B 111.1 . . ?
H29A C29 H29B 109.1 . . ?
N20 C30 H30A 109.5 . . ?
N20 C30 H30B 109.5 . . ?
H30A C30 H30B 109.5 . . ?
N20 C30 H30C 109.5 . . ?
H30A C30 H30C 109.5 . . ?
H30B C30 H30C 109.5 . . ?
N20 C31 H31A 109.5 . . ?
N20 C31 H31B 109.5 . . ?
H31A C31 H31B 109.5 . . ?
N20 C31 H31C 109.5 . . ?
H31A C31 H31C 109.5 . . ?
H31B C31 H31C 109.5 . . ?
O2 C32 O3 131.6(4) . . ?
O2 C32 C33 116.3(4) . . ?
O3 C32 C33 112.0(4) . . ?
F2 C33 F3 104.2(4) . . ?
F2 C33 F1 102.9(4) . . ?
F3 C33 F1 105.3(4) . . ?
F2 C33 C32 117.2(4) . . ?
F3 C33 C32 112.9(4) . . ?
F1 C33 C32 113.0(4) . . ?
C35 C34 H34B 109.5 . . ?
C35 C34 H34C 109.5 . . ?
H34B C34 H34C 109.5 . . ?
C35 C34 H34A 109.5 . . ?
H34B C34 H34A 109.5 . . ?
H34C C34 H34A 109.5 . . ?
N21 C35 C34 176.4(6) . . ?
C37 C36 H36A 109.5 . . ?
C37 C36 H36B 109.5 . . ?
H36A C36 H36B 109.5 . . ?
C37 C36 H36C 109.5 . . ?
H36A C36 H36C 109.5 . . ?
H36B C36 H36C 109.5 . . ?
N22 C37 C36 178.5(6) . . ?
C1 N1 Cu1 167.4(3) . . ?
C4 N4 Cu2 169.7(3) . . ?
C5 N5 Cu2 154.5(3) . . ?
C7 N7 N8 106.8(3) . . ?
C7 N7 Fe1 132.6(3) . . ?
N8 N7 Fe1 120.6(3) . . ?
C9 N8 N7 110.7(4) . . ?
C9 N8 B1 131.4(4) . . ?
N7 N8 B1 117.6(3) . . ?
C10 N9 N10 108.7(3) . . ?
C10 N9 Fe1 131.8(3) . . ?
N10 N9 Fe1 119.6(3) . . ?
N9 N10 C12 107.5(3) . . ?
N9 N10 B1 119.5(3) . . ?
C12 N10 B1 132.8(4) . . ?
C13 N11 N12 109.3(3) . . ?
C13 N11 Fe1 133.4(3) . . ?
N12 N11 Fe1 117.3(2) . . ?
C15 N12 N11 106.5(3) . . ?
C15 N12 B1 132.3(4) . . ?
N11 N12 B1 120.9(3) . . ?
C16 N13 N14 106.6(3) . . ?
C16 N13 Fe2 134.1(3) . . ?
N14 N13 Fe2 119.3(3) . . ?
C18 N14 N13 107.9(4) . . ?
C18 N14 B2 133.4(4) . . ?
N13 N14 B2 118.7(3) . . ?
N16 N15 C19 105.5(3) . . ?
N16 N15 Fe2 120.3(3) . . ?
C19 N15 Fe2 134.0(3) . . ?
N15 N16 C21 108.5(4) . . ?
N15 N16 B2 117.1(3) . . ?
C21 N16 B2 134.5(4) . . ?
C22 N17 N18 109.0(3) . . ?
C22 N17 Fe2 131.7(3) . . ?
N18 N17 Fe2 119.4(2) . . ?
C24 N18 N17 106.4(3) . . ?
C24 N18 B2 135.7(4) . . ?
N17 N18 B2 117.9(3) . . ?
C27 N19 C25 109.8(4) . . ?
C27 N19 C26 110.2(4) . . ?
C25 N19 C26 104.8(4) . . ?
C27 N19 Cu1 102.7(3) . . ?
C25 N19 Cu1 115.5(3) . . ?
C26 N19 Cu1 114.0(3) . . ?
C30 N20 C29 114.1(4) . . ?
C30 N20 C31 106.6(4) . . ?
C29 N20 C31 101.3(4) . . ?
C30 N20 Cu2 112.9(3) . . ?
C29 N20 Cu2 106.4(3) . . ?
C31 N20 Cu2 115.1(3) . . ?
C28 O1 Cu1 108.7(2) . . ?
C28 O1 Cu2 112.0(2) . . ?
Cu1 O1 Cu2 135.33(16) . . ?
C32 O3 Cu2 131.3(3) . . ?
C32 O2 Cu1 130.3(3) . . ?
Cu1 O4 H4A 109.3 . . ?
Cu1 O4 H4B 109.1 . . ?
H4A O4 H4B 108.2 . . ?

loop_
_geom_bond_atom_site_label_1
_geom_bond_atom_site_label_2
_geom_bond_distance
_geom_bond_site_symmetry_2
_geom_bond_publ_flag
Fe1 C1 1.902(4) . ?
Fe1 C3 1.903(4) . ?
Fe1 C2 1.912(4) . ?
Fe1 N9 1.998(3) . ?
Fe1 N11 1.999(3) . ?
Fe1 N7 2.006(3) . ?
Fe2 C4 1.906(4) . ?
Fe2 C6 1.911(4) . ?
Fe2 C5 1.945(4) 2_646 ?
Fe2 N15 1.946(3) . ?
Fe2 N13 1.981(3) . ?
Fe2 N17 1.987(3) . ?
Cu2 O1 1.922(3) . ?
Cu2 N4 1.943(3) . ?
Cu2 O3 2.000(3) . ?
Cu2 N20 2.006(3) . ?
Cu2 N5 2.219(4) . ?
Cu1 O1 1.884(3) . ?
Cu1 N1 1.935(3) . ?
Cu1 N19 1.993(3) . ?
Cu1 O2 2.001(3) . ?
Cu1 O4 2.285(3) . ?
B1 N12 1.499(6) . ?
B1 N10 1.519(6) . ?
B1 N8 1.593(6) . ?
B1 H1 0.9801 . ?
B2 N14 1.485(6) . ?
B2 N18 1.521(6) . ?
B2 N16 1.564(6) . ?
B2 H2 0.9800 . ?
C1 N1 1.168(5) . ?
C2 N2 1.142(5) . ?
C3 N3 1.183(5) . ?
C4 N4 1.164(5) . ?
C5 N5 1.115(5) . ?
C5 Fe2 1.945(4) 2_656 ?
C6 N6 1.139(5) . ?
C7 N7 1.279(5) . ?
C7 C8 1.398(6) . ?
C7 H7 0.9300 . ?
C8 C9 1.318(7) . ?
C8 H8 0.9300 . ?
C9 N8 1.308(6) . ?
C9 H9 0.9300 . ?
C10 N9 1.329(5) . ?
C10 C11 1.394(6) . ?
C10 H10 0.9300 . ?
C11 C12 1.329(7) . ?
C11 H11 0.9300 . ?
C12 N10 1.378(6) . ?
C12 H12 0.9300 . ?
C13 N11 1.301(5) . ?
C13 C14 1.377(6) . ?
C13 H13 0.9300 . ?
C14 C15 1.384(7) . ?
C14 H14 0.9300 . ?
C15 N12 1.326(5) . ?
C15 H15 0.9300 . ?
C16 N13 1.319(5) . ?
C16 C17 1.341(6) . ?
C16 H16 0.9300 . ?
C17 C18 1.349(7) . ?
C17 H17 0.9300 . ?
C18 N14 1.344(5) . ?
C18 H18 0.9300 . ?
C19 C20 1.345(6) . ?
C19 N15 1.363(5) . ?
C19 H19 0.9300 . ?
C20 C21 1.348(7) . ?
C20 H20 0.9300 . ?
C21 N16 1.383(6) . ?
C21 H21 0.9300 . ?
C22 N17 1.288(5) . ?
C22 C23 1.385(6) . ?
C22 H22 0.9300 . ?
C23 C24 1.342(6) . ?
C23 H23 0.9300 . ?
C24 N18 1.328(5) . ?
C24 H24 0.9300 . ?
C25 N19 1.435(6) . ?
C25 H25A 0.9600 . ?
C25 H25B 0.9600 . ?
C25 H25C 0.9600 . ?
C26 N19 1.555(6) . ?
C26 H26A 0.9600 . ?
C26 H26B 0.9600 . ?
C26 H26C 0.9600 . ?
C27 N19 1.399(6) . ?
C27 C28 1.477(7) . ?
C27 H27A 0.9700 . ?
C27 H27B 0.9700 . ?
C28 O1 1.468(6) . ?
C28 C29 1.579(7) . ?
C28 H28 0.9800 . ?
C29 N20 1.486(6) . ?
C29 H29A 0.9700 . ?
C29 H29B 0.9700 . ?
C30 N20 1.473(6) . ?
C30 H30A 0.9600 . ?
C30 H30B 0.9600 . ?
C30 H30C 0.9600 . ?
C31 N20 1.486(5) . ?
C31 H31A 0.9600 . ?
C31 H31B 0.9600 . ?
C31 H31C 0.9600 . ?
C32 O2 1.233(5) . ?
C32 O3 1.251(5) . ?
C32 C33 1.536(6) . ?
C33 F2 1.277(6) . ?
C33 F3 1.279(6) . ?
C33 F1 1.316(5) . ?
C34 C35 1.465(7) . ?
C34 H34B 0.9600 . ?
C34 H34C 0.9600 . ?
C34 H34A 0.9600 . ?
C35 N21 1.167(6) . ?
C36 C37 1.461(8) . ?
C36 H36A 0.9600 . ?
C36 H36B 0.9600 . ?
C36 H36C 0.9600 . ?
C37 N22 1.191(7) . ?
N7 N8 1.322(4) . ?
N9 N10 1.339(4) . ?
N11 N12 1.374(4) . ?
N13 N14 1.344(5) . ?
N15 N16 1.348(5) . ?
N17 N18 1.345(4) . ?
O4 H4A 0.8501 . ?
O4 H4B 0.8501 . ?

loop_
_geom_torsion_atom_site_label_1
_geom_torsion_atom_site_label_2
_geom_torsion_atom_site_label_3
_geom_torsion_atom_site_label_4
_geom_torsion
_geom_torsion_site_symmetry_1
_geom_torsion_site_symmetry_2
_geom_torsion_site_symmetry_3
_geom_torsion_site_symmetry_4
_geom_torsion_publ_flag
C3 Fe1 C1 N1 -160(12) . . . . ?
C2 Fe1 C1 N1 111(12) . . . . ?
N9 Fe1 C1 N1 -68(12) . . . . ?
N11 Fe1 C1 N1 18(12) . . . . ?
N7 Fe1 C1 N1 164(10) . . . . ?
C1 Fe1 C2 N2 4(16) . . . . ?
C3 Fe1 C2 N2 -86(16) . . . . ?
N9 Fe1 C2 N2 18(18) . . . . ?
N11 Fe1 C2 N2 99(16) . . . . ?
N7 Fe1 C2 N2 -174(100) . . . . ?
C1 Fe1 C3 N3 -174(4) . . . . ?
C2 Fe1 C3 N3 -88(4) . . . . ?
N9 Fe1 C3 N3 95(4) . . . . ?
N11 Fe1 C3 N3 18(6) . . . . ?
N7 Fe1 C3 N3 4(4) . . . . ?
C6 Fe2 C4 N4 66(3) . . . . ?
C5 Fe2 C4 N4 -27(3) 2_646 . . . ?
N15 Fe2 C4 N4 158(3) . . . . ?
N13 Fe2 C4 N4 8(6) . . . . ?
N17 Fe2 C4 N4 -115(3) . . . . ?
C4 Fe2 C6 N6 88(31) . . . . ?
C5 Fe2 C6 N6 172(100) 2_646 . . . ?
N15 Fe2 C6 N6 -4(31) . . . . ?
N13 Fe2 C6 N6 -94(31) . . . . ?
N17 Fe2 C6 N6 -77(32) . . . . ?
N7 C7 C8 C9 0.4(6) . . . . ?
C7 C8 C9 N8 0.2(6) . . . . ?
N9 C10 C11 C12 2.6(5) . . . . ?
C10 C11 C12 N10 -2.3(5) . . . . ?
N11 C13 C14 C15 -3.0(6) . . . . ?
C13 C14 C15 N12 1.6(6) . . . . ?
N13 C16 C17 C18 -3.0(5) . . . . ?
C16 C17 C18 N14 4.8(5) . . . . ?
N15 C19 C20 C21 1.5(6) . . . . ?
C19 C20 C21 N16 -2.9(6) . . . . ?
N17 C22 C23 C24 1.0(5) . . . . ?
C22 C23 C24 N18 -1.4(5) . . . . ?
N19 C27 C28 O1 46.7(6) . . . . ?
N19 C27 C28 C29 155.1(5) . . . . ?
O1 C28 C29 N20 -54.8(5) . . . . ?
C27 C28 C29 N20 -156.4(4) . . . . ?
O2 C32 C33 F2 -140.3(4) . . . . ?
O3 C32 C33 F2 42.5(6) . . . . ?
O2 C32 C33 F3 98.5(5) . . . . ?
O3 C32 C33 F3 -78.6(5) . . . . ?
O2 C32 C33 F1 -20.9(6) . . . . ?
O3 C32 C33 F1 161.9(4) . . . . ?
Fe1 C1 N1 Cu1 154(10) . . . . ?
O1 Cu1 N1 C1 53(2) . . . . ?
N19 Cu1 N1 C1 129.1(15) . . . . ?
O2 Cu1 N1 C1 -40.7(15) . . . . ?
O4 Cu1 N1 C1 -132.9(15) . . . . ?
Fe2 C4 N4 Cu2 -44(5) . . . . ?
O1 Cu2 N4 C4 -12(2) . . . . ?
O3 Cu2 N4 C4 -101.0(18) . . . . ?
N20 Cu2 N4 C4 68.6(18) . . . . ?
N5 Cu2 N4 C4 165.6(18) . . . . ?
Fe2 C5 N5 Cu2 -4(4) 2_656 . . . ?
O1 Cu2 N5 C5 -46.0(8) . . . . ?
N4 Cu2 N5 C5 134.7(8) . . . . ?
O3 Cu2 N5 C5 47.0(8) . . . . ?
N20 Cu2 N5 C5 -131.8(8) . . . . ?
C8 C7 N7 N8 -0.8(5) . . . . ?
C8 C7 N7 Fe1 178.4(3) . . . . ?
C1 Fe1 N7 C7 -14(4) . . . . ?
C3 Fe1 N7 C7 -50.2(4) . . . . ?
C2 Fe1 N7 C7 38.4(4) . . . . ?
N9 Fe1 N7 C7 -142.3(4) . . . . ?
N11 Fe1 N7 C7 131.2(4) . . . . ?
C1 Fe1 N7 N8 165(3) . . . . ?
C3 Fe1 N7 N8 129.0(3) . . . . ?
C2 Fe1 N7 N8 -142.5(3) . . . . ?
N9 Fe1 N7 N8 36.8(3) . . . . ?
N11 Fe1 N7 N8 -49.7(3) . . . . ?
C8 C9 N8 N7 -0.7(6) . . . . ?
C8 C9 N8 B1 173.6(5) . . . . ?
C7 N7 N8 C9 1.0(5) . . . . ?
Fe1 N7 N8 C9 -178.4(3) . . . . ?
C7 N7 N8 B1 -174.3(4) . . . . ?
Fe1 N7 N8 B1 6.4(5) . . . . ?
N12 B1 N8 C9 -119.2(5) . . . . ?
N10 B1 N8 C9 125.6(5) . . . . ?
N12 B1 N8 N7 54.9(5) . . . . ?
N10 B1 N8 N7 -60.4(5) . . . . ?
C11 C10 N9 N10 -1.9(5) . . . . ?
C11 C10 N9 Fe1 177.2(3) . . . . ?
C1 Fe1 N9 C10 -36.3(4) . . . . ?
C3 Fe1 N9 C10 53.5(4) . . . . ?
C2 Fe1 N9 C10 -51(3) . . . . ?
N11 Fe1 N9 C10 -131.9(4) . . . . ?
N7 Fe1 N9 C10 141.8(4) . . . . ?
C1 Fe1 N9 N10 142.7(3) . . . . ?
C3 Fe1 N9 N10 -127.4(3) . . . . ?
C2 Fe1 N9 N10 128(3) . . . . ?
N11 Fe1 N9 N10 47.1(3) . . . . ?
N7 Fe1 N9 N10 -39.2(3) . . . . ?
C10 N9 N10 C12 0.5(5) . . . . ?
Fe1 N9 N10 C12 -178.7(3) . . . . ?
C10 N9 N10 B1 176.0(4) . . . . ?
Fe1 N9 N10 B1 -3.2(5) . . . . ?
C11 C12 N10 N9 1.2(5) . . . . ?
C11 C12 N10 B1 -173.5(4) . . . . ?
N12 B1 N10 N9 -54.2(5) . . . . ?
N8 B1 N10 N9 58.4(5) . . . . ?
N12 B1 N10 C12 120.0(5) . . . . ?
N8 B1 N10 C12 -127.4(5) . . . . ?
C14 C13 N11 N12 3.2(5) . . . . ?
C14 C13 N11 Fe1 -179.4(3) . . . . ?
C1 Fe1 N11 C13 44.5(4) . . . . ?
C3 Fe1 N11 C13 -147.9(16) . . . . ?
C2 Fe1 N11 C13 -41.7(4) . . . . ?
N9 Fe1 N11 C13 135.1(4) . . . . ?
N7 Fe1 N11 C13 -134.1(4) . . . . ?
C1 Fe1 N11 N12 -138.3(3) . . . . ?
C3 Fe1 N11 N12 29.3(18) . . . . ?
C2 Fe1 N11 N12 135.5(3) . . . . ?
N9 Fe1 N11 N12 -47.7(3) . . . . ?
N7 Fe1 N11 N12 43.1(3) . . . . ?
C14 C15 N12 N11 0.2(5) . . . . ?
C14 C15 N12 B1 173.6(5) . . . . ?
C13 N11 N12 C15 -2.1(5) . . . . ?
Fe1 N11 N12 C15 -180.0(3) . . . . ?
C13 N11 N12 B1 -176.5(4) . . . . ?
Fe1 N11 N12 B1 5.7(5) . . . . ?
N10 B1 N12 C15 -120.0(5) . . . . ?
N8 B1 N12 C15 125.1(5) . . . . ?
N10 B1 N12 N11 52.6(5) . . . . ?
N8 B1 N12 N11 -62.2(4) . . . . ?
C17 C16 N13 N14 0.0(5) . . . . ?
C17 C16 N13 Fe2 179.7(3) . . . . ?
C4 Fe2 N13 C16 13(3) . . . . ?
C6 Fe2 N13 C16 -44.6(4) . . . . ?
C5 Fe2 N13 C16 48.4(4) 2_646 . . . ?
N15 Fe2 N13 C16 -136.6(4) . . . . ?
N17 Fe2 N13 C16 136.0(4) . . . . ?
C4 Fe2 N13 N14 -167(3) . . . . ?
C6 Fe2 N13 N14 135.1(3) . . . . ?
C5 Fe2 N13 N14 -131.9(3) 2_646 . . . ?
N15 Fe2 N13 N14 43.1(3) . . . . ?
N17 Fe2 N13 N14 -44.3(3) . . . . ?
C17 C18 N14 N13 -5.0(5) . . . . ?
C17 C18 N14 B2 178.3(4) . . . . ?
C16 N13 N14 C18 3.0(5) . . . . ?
Fe2 N13 N14 C18 -176.7(3) . . . . ?
C16 N13 N14 B2 -179.7(4) . . . . ?
Fe2 N13 N14 B2 0.5(5) . . . . ?
N18 B2 N14 C18 -125.8(5) . . . . ?
N16 B2 N14 C18 120.0(5) . . . . ?
N18 B2 N14 N13 57.8(5) . . . . ?
N16 B2 N14 N13 -56.4(5) . . . . ?
C20 C19 N15 N16 0.6(5) . . . . ?
C20 C19 N15 Fe2 175.4(3) . . . . ?
C4 Fe2 N15 N16 137.8(3) . . . . ?
C6 Fe2 N15 N16 -133.8(3) . . . . ?
C5 Fe2 N15 N16 84.4(14) 2_646 . . . ?
N13 Fe2 N15 N16 -43.5(3) . . . . ?
N17 Fe2 N15 N16 44.1(3) . . . . ?
C4 Fe2 N15 C19 -36.4(4) . . . . ?
C6 Fe2 N15 C19 52.0(4) . . . . ?
C5 Fe2 N15 C19 -89.8(14) 2_646 . . . ?
N13 Fe2 N15 C19 142.3(4) . . . . ?
N17 Fe2 N15 C19 -130.1(4) . . . . ?
C19 N15 N16 C21 -2.3(5) . . . . ?
Fe2 N15 N16 C21 -178.0(3) . . . . ?
C19 N15 N16 B2 177.8(4) . . . . ?
Fe2 N15 N16 B2 2.1(5) . . . . ?
C20 C21 N16 N15 3.4(5) . . . . ?
C20 C21 N16 B2 -176.8(4) . . . . ?
N14 B2 N16 N15 55.5(5) . . . . ?
N18 B2 N16 N15 -61.5(5) . . . . ?
N14 B2 N16 C21 -124.4(5) . . . . ?
N18 B2 N16 C21 118.7(5) . . . . ?
C23 C22 N17 N18 -0.2(5) . . . . ?
C23 C22 N17 Fe2 179.2(3) . . . . ?
C4 Fe2 N17 C22 42.6(4) . . . . ?
C6 Fe2 N17 C22 -152(4) . . . . ?
C5 Fe2 N17 C22 -40.6(4) 2_646 . . . ?
N15 Fe2 N17 C22 135.3(4) . . . . ?
N13 Fe2 N17 C22 -135.1(4) . . . . ?
C4 Fe2 N17 N18 -138.0(3) . . . . ?
C6 Fe2 N17 N18 27(5) . . . . ?
C5 Fe2 N17 N18 138.7(3) 2_646 . . . ?
N15 Fe2 N17 N18 -45.3(3) . . . . ?
N13 Fe2 N17 N18 44.2(3) . . . . ?
C23 C24 N18 N17 1.3(5) . . . . ?
C23 C24 N18 B2 -177.2(4) . . . . ?
C22 N17 N18 C24 -0.7(4) . . . . ?
Fe2 N17 N18 C24 179.9(3) . . . . ?
C22 N17 N18 B2 178.2(4) . . . . ?
Fe2 N17 N18 B2 -1.3(4) . . . . ?
N14 B2 N18 C24 121.1(5) . . . . ?
N16 B2 N18 C24 -121.2(5) . . . . ?
N14 B2 N18 N17 -57.3(5) . . . . ?
N16 B2 N18 N17 60.3(4) . . . . ?
C28 C27 N19 C25 105.2(6) . . . . ?
C28 C27 N19 C26 -139.9(5) . . . . ?
C28 C27 N19 Cu1 -18.1(6) . . . . ?
O1 Cu1 N19 C27 -12.8(3) . . . . ?
N1 Cu1 N19 C27 175.4(3) . . . . ?
O2 Cu1 N19 C27 -89.5(8) . . . . ?
O4 Cu1 N19 C27 79.0(3) . . . . ?
O1 Cu1 N19 C25 -132.2(4) . . . . ?
N1 Cu1 N19 C25 55.9(4) . . . . ?
O2 Cu1 N19 C25 151.1(7) . . . . ?
O4 Cu1 N19 C25 -40.4(4) . . . . ?
O1 Cu1 N19 C26 106.4(3) . . . . ?
N1 Cu1 N19 C26 -65.4(3) . . . . ?
O2 Cu1 N19 C26 29.7(9) . . . . ?
O4 Cu1 N19 C26 -161.8(3) . . . . ?
C28 C29 N20 C30 -77.1(5) . . . . ?
C28 C29 N20 C31 168.9(4) . . . . ?
C28 C29 N20 Cu2 48.2(4) . . . . ?
O1 Cu2 N20 C30 101.3(3) . . . . ?
N4 Cu2 N20 C30 -59.0(3) . . . . ?
O3 Cu2 N20 C30 22.4(9) . . . . ?
N5 Cu2 N20 C30 -164.2(3) . . . . ?
O1 Cu2 N20 C29 -24.7(3) . . . . ?
N4 Cu2 N20 C29 175.1(3) . . . . ?
O3 Cu2 N20 C29 -103.6(8) . . . . ?
N5 Cu2 N20 C29 69.9(3) . . . . ?
O1 Cu2 N20 C31 -136.0(3) . . . . ?
N4 Cu2 N20 C31 63.8(3) . . . . ?
O3 Cu2 N20 C31 145.1(7) . . . . ?
N5 Cu2 N20 C31 -41.4(3) . . . . ?
C27 C28 O1 Cu1 -53.1(4) . . . . ?
C29 C28 O1 Cu1 -162.8(3) . . . . ?
C27 C28 O1 Cu2 145.7(3) . . . . ?
C29 C28 O1 Cu2 36.0(5) . . . . ?
N1 Cu1 O1 C28 117.2(10) . . . . ?
N19 Cu1 O1 C28 40.8(3) . . . . ?
O2 Cu1 O1 C28 -149.2(3) . . . . ?
O4 Cu1 O1 C28 -56.5(3) . . . . ?
N1 Cu1 O1 Cu2 -88.0(10) . . . . ?
N19 Cu1 O1 Cu2 -164.3(3) . . . . ?
O2 Cu1 O1 Cu2 5.6(3) . . . . ?
O4 Cu1 O1 Cu2 98.3(3) . . . . ?
N4 Cu2 O1 C28 74.4(5) . . . . ?
O3 Cu2 O1 C28 162.1(3) . . . . ?
N20 Cu2 O1 C28 -7.6(3) . . . . ?
N5 Cu2 O1 C28 -103.6(3) . . . . ?
N4 Cu2 O1 Cu1 -79.8(5) . . . . ?
O3 Cu2 O1 Cu1 7.8(3) . . . . ?
N20 Cu2 O1 Cu1 -161.9(3) . . . . ?
N5 Cu2 O1 Cu1 102.2(3) . . . . ?
O2 C32 O3 Cu2 10.5(7) . . . . ?
C33 C32 O3 Cu2 -172.9(3) . . . . ?
O1 Cu2 O3 C32 -20.0(4) . . . . ?
N4 Cu2 O3 C32 140.0(4) . . . . ?
N20 Cu2 O3 C32 58.2(9) . . . . ?
N5 Cu2 O3 C32 -115.2(4) . . . . ?
O3 C32 O2 Cu1 17.2(7) . . . . ?
C33 C32 O2 Cu1 -159.2(3) . . . . ?
O1 Cu1 O2 C32 -21.9(4) . . . . ?
N1 Cu1 O2 C32 149.7(4) . . . . ?
N19 Cu1 O2 C32 53.9(9) . . . . ?
O4 Cu1 O2 C32 -114.7(4) . . . . ?
